data_7123221
loop_
_publ_author_name
'Aldrich, Kelly E.'
'Odom, Aaron L.'

_publ_section_title
;
 A photochemical route to a square planar, ruthenium(iv)-bis(imide)
;
_journal_name_full 'Chemical Communications'
_journal_paper_doi 10.1039/C9CC01019J
_journal_year 2019
_chemical_formula_moiety 'C41 H55 N P4 Ru, C5 H12'
_chemical_formula_sum 'C46 H67 N P4 Ru'
_chemical_formula_weight 858.95
_chemical_name_systematic
;
 ?
;
_space_group_crystal_system triclinic
_space_group_IT_number 2
_space_group_name_Hall '-P 1'
_space_group_name_H-M_alt 'P -1'
_symmetry_space_group_name_Hall '-P 1'
_symmetry_space_group_name_H-M 'P -1'
_atom_sites_solution_hydrogens mixed
_audit_creation_date 2019-01-31
_audit_creation_method
;
Olex2 1.2
(compiled 2018.05.29 svn.r3508 for OlexSys, GUI svn.r5506)
;
_audit_update_record
;
2019-02-01 deposited with the CCDC.    2019-03-18 downloaded from the CCDC.
;
_cell_angle_alpha 62.1820(10)
_cell_angle_beta 81.7800(10)
_cell_angle_gamma 69.4340(10)
_cell_formula_units_Z 2
_cell_length_a 12.33660(10)
_cell_length_b 15.1621(2)
_cell_length_c 15.7443(2)
_cell_measurement_reflns_used 9918
_cell_measurement_temperature 173.02
_cell_measurement_theta_max 69.99
_cell_measurement_theta_min 3.17
_cell_volume 2437.84(6)
_computing_cell_refinement 'SAINT v8.34A (Bruker, 2013)'
_computing_data_collection 'COSMO (BRUKER, V1.61, 2009)'
_computing_data_reduction 'SAINT v8.34A (Bruker, 2013)'
_computing_molecular_graphics 'Olex2 (Dolomanov et al., 2009)'
_computing_publication_material 'Olex2 (Dolomanov et al., 2009)'
_computing_structure_refinement 'ShelXL (Sheldrick, 2015)'
_computing_structure_solution 'SHELXT (Sheldrick, G.M. (2015). Acta Cryst. A71, 3-8)'
_diffrn_ambient_temperature 173.02
_diffrn_detector_area_resol_mean 8
_diffrn_measured_fraction_theta_full 0.969
_diffrn_measured_fraction_theta_max 0.963
_diffrn_measurement_device_type 'Bruker SMART APEX CCD area detector'
_diffrn_measurement_method '\w and \f scans'
_diffrn_radiation_monochromator graphite
_diffrn_radiation_type CuK\a
_diffrn_radiation_wavelength 1.54178
_diffrn_reflns_av_R_equivalents 0.0549
_diffrn_reflns_av_unetI/netI 0.0444
_diffrn_reflns_Laue_measured_fraction_full 0.969
_diffrn_reflns_Laue_measured_fraction_max 0.963
_diffrn_reflns_limit_h_max 15
_diffrn_reflns_limit_h_min -15
_diffrn_reflns_limit_k_max 18
_diffrn_reflns_limit_k_min -18
_diffrn_reflns_limit_l_max 19
_diffrn_reflns_limit_l_min -19
_diffrn_reflns_number 34591
_diffrn_reflns_point_group_measured_fraction_full 0.969
_diffrn_reflns_point_group_measured_fraction_max 0.963
_diffrn_reflns_theta_full 67.679
_diffrn_reflns_theta_max 70.245
_diffrn_reflns_theta_min 3.175
_diffrn_source 'sealed tube'
_exptl_absorpt_coefficient_mu 4.050
_exptl_absorpt_correction_T_max 0.4684
_exptl_absorpt_correction_T_min 0.3338
_exptl_absorpt_correction_type multi-scan
_exptl_absorpt_process_details
'SADABS-2014/5 (Bruker,2014/5) was used for absorption correction. wR2(int) was 0.1502 before and 0.0847 after correction. The Ratio of minimum to maximum transmission is 0.7126. The \l/2 correction factor is 0.00150.'
_exptl_crystal_colour red
_exptl_crystal_colour_primary red
_exptl_crystal_density_diffrn 1.170
_exptl_crystal_description plate
_exptl_crystal_F_000 908
_exptl_crystal_size_max 0.326
_exptl_crystal_size_mid 0.095
_exptl_crystal_size_min 0.05
_refine_diff_density_max 1.298
_refine_diff_density_min -0.601
_refine_diff_density_rms 0.111
_refine_ls_extinction_method none
_refine_ls_goodness_of_fit_ref 1.030
_refine_ls_hydrogen_treatment mixed
_refine_ls_matrix_type full
_refine_ls_number_parameters 471
_refine_ls_number_reflns 8953
_refine_ls_number_restraints 11
_refine_ls_restrained_S_all 1.044
_refine_ls_R_factor_all 0.0446
_refine_ls_R_factor_gt 0.0400
_refine_ls_shift/su_max 0.001
_refine_ls_shift/su_mean 0.000
_refine_ls_structure_factor_coef Fsqd
_refine_ls_weighting_details 'w=1/[\s^2^(Fo^2^)+(0.0845P)^2^] where P=(Fo^2^+2Fc^2^)/3'
_refine_ls_weighting_scheme calc
_refine_ls_wR_factor_gt 0.1161
_refine_ls_wR_factor_ref 0.1189
_reflns_Friedel_coverage 0.000
_reflns_number_gt 7882
_reflns_number_total 8953
_reflns_threshold_expression 'I > 2\s(I)'
_cod_data_source_file c9cc01019j2.cif
_cod_data_source_block final_a
_cod_database_code 7123221
_shelxl_version_number 2013-3
_shelx_space_group_comment
;
The symmetry employed for this shelxl refinement is uniquely defined
by the following loop, which should always be used as a source of
symmetry information in preference to the above space-group names.
They are only intended as comments.
;
_shelx_estimated_absorpt_t_max 0.823
_shelx_estimated_absorpt_t_min 0.352
_olex2_refinement_description
;
1. Fixed Uiso
 At 1.2 times of:
  All C(H) groups, All C(H,H) groups, All N(H) groups
 At 1.5 times of:
  All C(H,H,H) groups
2. Restrained distances
 C9AA-C1AA
 2.2 with sigma of 0.02
 C4AA-C6AA
 1.55 with sigma of 0.02
 C0AA-C5AA
 1.55 with sigma of 0.02
 C4AA-C8AA
 1.5 with sigma of 0.02
 C8AA-C0AA
 1.5 with sigma of 0.02
 C5AA-C0AA
 1.6 with sigma of 0.02
 C1AA-C9AA
 2.4 with sigma of 0.02
 C1AA-C1BA
 1.55 with sigma of 0.02
 C7AA-C2AA
 1.55 with sigma of 0.02
 C9AA-C2AA
 1.55 with sigma of 0.02
 C1BA-C9AA
 1.55 with sigma of 0.02
3. Others
 Fixed Sof: C5AA(0.5) H5AA(0.5) H5AB(0.5) H5AC(0.5) C9AA(0.5) H9AA(0.5)
 H9AB(0.5) C1BA(0.5) H1BA(0.5) H1BB(0.5) C6AA(0.5) H6AA(0.5) H6AB(0.5)
 H6AC(0.5) C7AA(0.5) H7AA(0.5) H7AB(0.5) H7AC(0.5) C0AA(0.5) H0AA(0.5)
 H0AB(0.5) C8AA(0.5) H8AA(0.5) H8AB(0.5) C2AA(0.5) H2AA(0.5) H2AB(0.5)
 C4AA(0.5) H4AA(0.5) H4AB(0.5) C1AA(0.5) H1AA(0.5) H1AB(0.5) H1AC(0.5)
4.a Fixed occupancy and ADP/Uiso:
 C9AA, C1BA, C0AA, C8AA, C2AA, C4AA
4.b Riding coordinates:
 C5AA(H5AA,H5AB,H5AC), C9AA(H9AA,H9AB), C1BA(H1BA,H1BB), C6AA(H6AA,H6AB,H6AC),
 C7AA(H7AA,H7AB,H7AC), C0AA(H0AA,H0AB), C8AA(H8AA,H8AB), C2AA(H2AA,H2AB),
 C4AA(H4AA,H4AB), C1AA(H1AA,H1AB,H1AC)
4.c Secondary CH2 refined with riding coordinates:
 C1(H1A,H1B)
4.d Aromatic/amide H refined with riding coordinates:
 C7(H7), C21(H21), C22(H22), C15(H15), C13(H13), C5(H5), C17(H17), C14(H14),
 C40(H40), C32(H32), C23(H23), C24(H24), C25(H25), C37(H37), C41(H41), C39(H39),
  C38(H38), C33(H33), C16(H16), C29(H29), C31(H31), C30(H30)
4.e Idealised Me refined as rotating group:
 C10(H10A,H10B,H10C), C9(H9A,H9B,H9C), C35(H35A,H35B,H35C), C27(H27A,H27B,
 H27C), C18(H18A,H18B,H18C), C34(H34A,H34B,H34C), C26(H26A,H26B,H26C), C19(H19A,
 H19B,H19C), C8(H8A,H8B,H8C), C11(H11A,H11B,H11C)
;
_olex2_submission_special_instructions 'No special instructions were received'

loop_
_space_group_symop_operation_xyz
'x, y, z'
'-x, -y, -z'

loop_
_atom_site_label
_atom_site_type_symbol
_atom_site_fract_x
_atom_site_fract_y
_atom_site_fract_z
_atom_site_U_iso_or_equiv
_atom_site_adp_type
_atom_site_occupancy
_atom_site_site_symmetry_order
_atom_site_calc_flag
_atom_site_refinement_flags_posn
_atom_site_refinement_flags_occupancy
_atom_site_disorder_assembly
_atom_site_disorder_group
Ru1 Ru 0.62502(2) 0.29374(2) 0.29781(2) 0.01823(9) Uani 1 1 d . . . .
P4 P 0.64289(6) 0.35731(6) 0.40727(5) 0.02163(16) Uani 1 1 d . . . .
P2 P 0.71950(6) 0.11708(5) 0.40489(5) 0.02188(16) Uani 1 1 d . . . .
P1 P 0.43428(6) 0.30045(6) 0.31849(6) 0.02414(16) Uani 1 1 d . . . .
P3 P 0.64608(6) 0.25197(6) 0.16813(5) 0.02340(16) Uani 1 1 d . . . .
N1 N 0.7828(2) 0.3242(2) 0.25308(18) 0.0229(5) Uani 1 1 d . . . .
H1 H 0.845(4) 0.284(3) 0.271(3) 0.027 Uiso 1 1 d R . . .
C3 C 0.7788(3) 0.4213(2) 0.1811(2) 0.0226(6) Uani 1 1 d . . . .
C7 C 0.6566(3) 0.5961(2) 0.0739(2) 0.0267(6) Uani 1 1 d . . . .
H7 H 0.5814 0.6454 0.0520 0.032 Uiso 1 1 calc R . . .
C2 C 0.6673(3) 0.4950(2) 0.1459(2) 0.0238(6) Uani 1 1 d . . . .
C6 C 0.7527(3) 0.6274(3) 0.0329(2) 0.0304(7) Uani 1 1 d . . . .
C21 C 0.5908(3) 0.0984(3) 0.5697(2) 0.0316(7) Uani 1 1 d . . . .
H21 H 0.5292 0.1484 0.5247 0.038 Uiso 1 1 calc R . . .
C1 C 0.5640(2) 0.4584(2) 0.1915(2) 0.0223(6) Uani 1 1 d . . . .
H1A H 0.5160 0.4664 0.1415 0.027 Uiso 1 1 calc R . . .
H1B H 0.5156 0.5022 0.2227 0.027 Uiso 1 1 calc R . . .
C22 C 0.5689(4) 0.0615(3) 0.6674(3) 0.0409(8) Uani 1 1 d . . . .
H22 H 0.4933 0.0858 0.6887 0.049 Uiso 1 1 calc R . . .
C15 C 0.1964(4) 0.4517(4) 0.5065(4) 0.0618(14) Uani 1 1 d . . . .
H15 H 0.1473 0.4839 0.5436 0.074 Uiso 1 1 calc R . . .
C10 C 0.3942(3) 0.1814(3) 0.3601(3) 0.0342(7) Uani 1 1 d . . . .
H10A H 0.4217 0.1511 0.3148 0.051 Uiso 1 1 calc GR . . .
H10B H 0.3097 0.1996 0.3640 0.051 Uiso 1 1 calc GR . . .
H10C H 0.4296 0.1297 0.4237 0.051 Uiso 1 1 calc GR . . .
C36 C 0.7860(3) 0.2993(3) 0.4675(2) 0.0281(6) Uani 1 1 d . . . .
C13 C 0.3102(3) 0.4658(3) 0.3655(3) 0.0392(8) Uani 1 1 d . . . .
H13 H 0.3390 0.5082 0.3070 0.047 Uiso 1 1 calc R . . .
C9 C 0.7373(3) 0.7384(3) -0.0456(3) 0.0433(9) Uani 1 1 d . . . .
H9A H 0.7637 0.7361 -0.1065 0.065 Uiso 1 1 calc GR . . .
H9B H 0.7829 0.7698 -0.0289 0.065 Uiso 1 1 calc GR . . .
H9C H 0.6552 0.7810 -0.0522 0.065 Uiso 1 1 calc GR . . .
C5 C 0.8623(3) 0.5540(3) 0.0669(2) 0.0301(7) Uani 1 1 d . . . .
H5 H 0.9286 0.5742 0.0391 0.036 Uiso 1 1 calc R . . .
C17 C 0.2985(3) 0.2974(3) 0.4817(3) 0.0414(8) Uani 1 1 d . . . .
H17 H 0.3185 0.2237 0.5033 0.050 Uiso 1 1 calc R . . .
C35 C 0.6298(3) 0.4970(2) 0.3529(2) 0.0306(7) Uani 1 1 d . . . .
H35A H 0.6791 0.5135 0.2968 0.046 Uiso 1 1 calc GR . . .
H35B H 0.6542 0.5120 0.4000 0.046 Uiso 1 1 calc GR . . .
H35C H 0.5490 0.5403 0.3329 0.046 Uiso 1 1 calc GR . . .
C14 C 0.2387(3) 0.5123(4) 0.4199(4) 0.0554(12) Uani 1 1 d . . . .
H14 H 0.2183 0.5862 0.3980 0.066 Uiso 1 1 calc R . . .
C27 C 0.5632(3) 0.1764(3) 0.1588(2) 0.0326(7) Uani 1 1 d . . . .
H27A H 0.5802 0.1075 0.2154 0.049 Uiso 1 1 calc GR . . .
H27B H 0.5852 0.1664 0.1008 0.049 Uiso 1 1 calc GR . . .
H27C H 0.4802 0.2152 0.1552 0.049 Uiso 1 1 calc GR . . .
C18 C 0.8779(3) 0.0807(2) 0.3973(2) 0.0306(7) Uani 1 1 d . . . .
H18A H 0.9000 0.0993 0.3303 0.046 Uiso 1 1 calc GR . . .
H18B H 0.9128 0.0046 0.4366 0.046 Uiso 1 1 calc GR . . .
H18C H 0.9054 0.1187 0.4210 0.046 Uiso 1 1 calc GR . . .
C4 C 0.8781(3) 0.4520(2) 0.1403(2) 0.0261(6) Uani 1 1 d . . . .
C40 C 0.9124(4) 0.1795(3) 0.6081(3) 0.0486(10) Uani 1 1 d . . . .
H40 H 0.9246 0.1255 0.6725 0.058 Uiso 1 1 calc R . . .
C32 C 0.9826(4) 0.1816(5) 0.0822(4) 0.0667(14) Uani 1 1 d . . . .
H32 H 1.0369 0.2185 0.0550 0.080 Uiso 1 1 calc R . . .
C34 C 0.5509(3) 0.3549(3) 0.5107(2) 0.0298(6) Uani 1 1 d . . . .
H34A H 0.4726 0.4036 0.4877 0.045 Uiso 1 1 calc GR . . .
H34B H 0.5834 0.3764 0.5484 0.045 Uiso 1 1 calc GR . . .
H34C H 0.5479 0.2833 0.5510 0.045 Uiso 1 1 calc GR . . .
C23 C 0.6590(4) -0.0113(3) 0.7335(2) 0.0451(9) Uani 1 1 d . . . .
H23 H 0.6457 -0.0359 0.8004 0.054 Uiso 1 1 calc R . . .
C24 C 0.7668(4) -0.0474(3) 0.7019(3) 0.0455(9) Uani 1 1 d . . . .
H24 H 0.8280 -0.0978 0.7472 0.055 Uiso 1 1 calc R . . .
C25 C 0.7879(3) -0.0109(3) 0.6036(2) 0.0350(7) Uani 1 1 d . . . .
H25 H 0.8630 -0.0374 0.5827 0.042 Uiso 1 1 calc R . . .
C26 C 0.6121(3) 0.3624(3) 0.0471(2) 0.0345(7) Uani 1 1 d . . . .
H26A H 0.5298 0.4037 0.0420 0.052 Uiso 1 1 calc GR . . .
H26B H 0.6296 0.3350 -0.0005 0.052 Uiso 1 1 calc GR . . .
H26C H 0.6590 0.4074 0.0351 0.052 Uiso 1 1 calc GR . . .
C37 C 0.8777(3) 0.3365(3) 0.4190(3) 0.0371(8) Uani 1 1 d . . . .
H37 H 0.8662 0.3901 0.3545 0.045 Uiso 1 1 calc R . . .
C41 C 0.8047(3) 0.2213(3) 0.5620(3) 0.0343(7) Uani 1 1 d . . . .
H41 H 0.7433 0.1960 0.5957 0.041 Uiso 1 1 calc R . . .
C19 C 0.7005(3) 0.0071(2) 0.3948(2) 0.0310(7) Uani 1 1 d . . . .
H19A H 0.6179 0.0156 0.3961 0.047 Uiso 1 1 calc GR . . .
H19B H 0.7412 -0.0598 0.4487 0.047 Uiso 1 1 calc GR . . .
H19C H 0.7324 0.0068 0.3342 0.047 Uiso 1 1 calc GR . . .
C39 C 1.0022(3) 0.2180(4) 0.5585(4) 0.0561(12) Uani 1 1 d . . . .
H39 H 1.0754 0.1906 0.5898 0.067 Uiso 1 1 calc R . . .
C38 C 0.9853(3) 0.2953(4) 0.4649(3) 0.0510(10) Uani 1 1 d . . . .
H38 H 1.0469 0.3205 0.4316 0.061 Uiso 1 1 calc R . . .
C33 C 0.8740(3) 0.2313(4) 0.1051(3) 0.0440(9) Uani 1 1 d . . . .
H33 H 0.8544 0.3023 0.0941 0.053 Uiso 1 1 calc R . . .
C28 C 0.7926(3) 0.1792(3) 0.1442(2) 0.0313(7) Uani 1 1 d . . . .
C16 C 0.2269(4) 0.3434(4) 0.5381(4) 0.0578(13) Uani 1 1 d . . . .
H16 H 0.1994 0.3010 0.5974 0.069 Uiso 1 1 calc R . . .
C20 C 0.6997(3) 0.0641(2) 0.5363(2) 0.0261(6) Uani 1 1 d . . . .
C12 C 0.3407(3) 0.3574(3) 0.3955(3) 0.0314(7) Uani 1 1 d . . . .
C29 C 0.8234(3) 0.0750(3) 0.1583(3) 0.0414(8) Uani 1 1 d . . . .
H29 H 0.7686 0.0384 0.1830 0.050 Uiso 1 1 calc R . . .
C8 C 0.9976(3) 0.3758(3) 0.1770(2) 0.0339(7) Uani 1 1 d . . . .
H8A H 1.0044 0.3533 0.2459 0.051 Uiso 1 1 calc GR . . .
H8B H 1.0552 0.4105 0.1427 0.051 Uiso 1 1 calc GR . . .
H8C H 1.0110 0.3142 0.1662 0.051 Uiso 1 1 calc GR . . .
C11 C 0.3392(3) 0.3850(3) 0.2092(3) 0.0357(7) Uani 1 1 d . . . .
H11A H 0.3396 0.4576 0.1827 0.054 Uiso 1 1 calc GR . . .
H11B H 0.2600 0.3835 0.2259 0.054 Uiso 1 1 calc GR . . .
H11C H 0.3676 0.3586 0.1613 0.054 Uiso 1 1 calc GR . . .
C31 C 1.0128(4) 0.0769(5) 0.0988(4) 0.0743(16) Uani 1 1 d . . . .
H31 H 1.0880 0.0419 0.0841 0.089 Uiso 1 1 calc R . . .
C30 C 0.9333(4) 0.0250(4) 0.1365(3) 0.0590(12) Uani 1 1 d . . . .
H30 H 0.9537 -0.0461 0.1478 0.071 Uiso 1 1 calc R . . .
C5AA C 1.0234(11) 0.3969(11) 0.7487(9) 0.089(4) Uiso 0.5 1 d D P A 2
H5AA H 1.0317 0.3708 0.7010 0.133 Uiso 0.5 1 d R P A 2
H5AB H 1.0985 0.3709 0.7809 0.133 Uiso 0.5 1 d R P A 2
H5AC H 0.9963 0.4742 0.7167 0.133 Uiso 0.5 1 d R P A 2
C9AA C 0.3671(11) 0.1950(12) 0.8252(11) 0.100 Uiso 0.5 1 d D P B 1
H9AA H 0.3793 0.2222 0.7552 0.119 Uiso 0.5 1 d R P B 1
H9AB H 0.3217 0.2544 0.8399 0.119 Uiso 0.5 1 d R P B 1
C1BA C 0.2923(14) 0.1329(13) 0.8477(13) 0.121 Uiso 0.5 1 d D P B 1
H1BA H 0.2925 0.0863 0.9175 0.146 Uiso 0.5 1 d R P B 1
H1BB H 0.3119 0.0910 0.8114 0.146 Uiso 0.5 1 d R P B 1
C6AA C 0.6811(14) 0.1720(13) 0.8859(12) 0.111(5) Uiso 0.5 1 d D P A 2
H6AA H 0.6201 0.2230 0.8369 0.166 Uiso 0.5 1 d R P A 2
H6AB H 0.6509 0.1630 0.9495 0.166 Uiso 0.5 1 d R P A 2
H6AC H 0.7063 0.1042 0.8838 0.166 Uiso 0.5 1 d R P A 2
C7AA C 0.5783(16) 0.2139(15) 0.8361(13) 0.127(6) Uiso 0.5 1 d D P B 1
H7AA H 0.5597 0.2709 0.7705 0.191 Uiso 0.5 1 d R P B 1
H7AB H 0.6543 0.1626 0.8377 0.191 Uiso 0.5 1 d R P B 1
H7AC H 0.5798 0.2432 0.8796 0.191 Uiso 0.5 1 d R P B 1
C0AA C 0.9396(15) 0.3548(14) 0.8177(12) 0.121 Uiso 0.5 1 d D P A 2
H0AA H 0.9824 0.3179 0.8799 0.146 Uiso 0.5 1 d R P A 2
H0AB H 0.8781 0.4198 0.8136 0.146 Uiso 0.5 1 d R P A 2
C8AA C 0.865(2) 0.282(2) 0.832(2) 0.205 Uiso 0.5 1 d D P A 2
H8AA H 0.8440 0.3171 0.7629 0.246 Uiso 0.5 1 d R P A 2
H8AB H 0.9346 0.2186 0.8459 0.246 Uiso 0.5 1 d R P A 2
C2AA C 0.4822(12) 0.1566(13) 0.8697(11) 0.106 Uiso 0.5 1 d D P B 1
H2AA H 0.4674 0.1435 0.9373 0.127 Uiso 0.5 1 d R P B 1
H2AB H 0.5203 0.0886 0.8671 0.127 Uiso 0.5 1 d R P B 1
C4AA C 0.7720(13) 0.2228(12) 0.8569(11) 0.101 Uiso 0.5 1 d D P A 2
H4AA H 0.7939 0.1902 0.9257 0.121 Uiso 0.5 1 d R P A 2
H4AB H 0.8182 0.1751 0.8289 0.121 Uiso 0.5 1 d R P A 2
C1AA C 0.1761(13) 0.2332(19) 0.8110(18) 0.202(11) Uiso 0.5 1 d D P B 1
H1AA H 0.1942 0.2982 0.7695 0.302 Uiso 0.5 1 d R P B 1
H1AB H 0.1321 0.2399 0.8659 0.302 Uiso 0.5 1 d R P B 1
H1AC H 0.1298 0.2210 0.7744 0.302 Uiso 0.5 1 d R P B 1

loop_
_atom_site_aniso_label
_atom_site_aniso_U_11
_atom_site_aniso_U_22
_atom_site_aniso_U_33
_atom_site_aniso_U_23
_atom_site_aniso_U_13
_atom_site_aniso_U_12
Ru1 0.01703(12) 0.01601(12) 0.01928(12) -0.00476(9) -0.00304(8) -0.00584(8)
P4 0.0206(3) 0.0203(3) 0.0240(3) -0.0093(3) -0.0027(3) -0.0064(3)
P2 0.0217(3) 0.0175(3) 0.0224(3) -0.0048(3) -0.0032(3) -0.0062(3)
P1 0.0193(3) 0.0239(4) 0.0319(4) -0.0125(3) -0.0013(3) -0.0091(3)
P3 0.0245(4) 0.0228(3) 0.0224(3) -0.0085(3) -0.0038(3) -0.0076(3)
N1 0.0158(11) 0.0218(12) 0.0253(12) -0.0059(10) -0.0019(9) -0.0055(10)
C3 0.0248(14) 0.0231(14) 0.0201(13) -0.0083(11) -0.0019(11) -0.0093(12)
C7 0.0291(15) 0.0221(14) 0.0246(14) -0.0050(12) -0.0062(12) -0.0085(12)
C2 0.0255(14) 0.0234(14) 0.0215(13) -0.0064(11) -0.0031(11) -0.0106(12)
C6 0.0368(17) 0.0267(15) 0.0253(15) -0.0049(13) -0.0007(12) -0.0168(14)
C21 0.0393(18) 0.0270(15) 0.0283(16) -0.0094(13) -0.0015(13) -0.0137(14)
C1 0.0229(14) 0.0163(12) 0.0228(13) -0.0031(11) -0.0059(11) -0.0066(11)
C22 0.055(2) 0.0371(18) 0.0325(18) -0.0147(15) 0.0105(16) -0.0216(18)
C15 0.032(2) 0.095(4) 0.100(4) -0.081(3) 0.017(2) -0.022(2)
C10 0.0328(17) 0.0357(17) 0.0460(19) -0.0228(15) 0.0085(14) -0.0212(15)
C36 0.0235(15) 0.0308(15) 0.0371(16) -0.0211(14) -0.0054(12) -0.0061(13)
C13 0.0263(16) 0.0395(19) 0.057(2) -0.0260(17) -0.0079(15) -0.0069(15)
C9 0.0409(19) 0.0306(18) 0.042(2) 0.0013(15) -0.0012(15) -0.0175(16)
C5 0.0296(16) 0.0324(16) 0.0277(15) -0.0085(13) 0.0041(12) -0.0177(14)
C17 0.0336(18) 0.056(2) 0.058(2) -0.039(2) 0.0127(16) -0.0253(18)
C35 0.0377(17) 0.0235(14) 0.0325(16) -0.0127(13) -0.0030(13) -0.0102(13)
C14 0.034(2) 0.054(2) 0.097(4) -0.055(3) -0.014(2) 0.0003(18)
C27 0.0335(17) 0.0380(17) 0.0382(17) -0.0229(15) -0.0022(13) -0.0154(15)
C18 0.0225(14) 0.0244(14) 0.0340(16) -0.0064(13) -0.0047(12) -0.0028(12)
C4 0.0236(15) 0.0295(15) 0.0260(14) -0.0114(12) 0.0020(11) -0.0115(13)
C40 0.050(2) 0.0342(19) 0.057(2) -0.0204(18) -0.0275(19) 0.0025(17)
C32 0.039(2) 0.109(4) 0.088(4) -0.071(3) 0.023(2) -0.034(3)
C34 0.0292(16) 0.0337(16) 0.0306(16) -0.0170(13) 0.0023(12) -0.0119(14)
C23 0.074(3) 0.0355(18) 0.0239(16) -0.0050(14) -0.0002(16) -0.026(2)
C24 0.063(3) 0.0323(18) 0.0291(17) 0.0010(15) -0.0157(17) -0.0160(18)
C25 0.0396(18) 0.0278(16) 0.0296(16) -0.0047(13) -0.0073(14) -0.0103(15)
C26 0.0456(19) 0.0314(16) 0.0221(15) -0.0077(13) -0.0067(13) -0.0106(15)
C37 0.0268(16) 0.048(2) 0.047(2) -0.0287(17) -0.0012(14) -0.0130(16)
C41 0.0369(18) 0.0273(15) 0.0406(18) -0.0170(14) -0.0128(14) -0.0046(14)
C19 0.0405(18) 0.0214(14) 0.0308(16) -0.0092(12) -0.0025(13) -0.0119(13)
C39 0.033(2) 0.061(3) 0.086(3) -0.050(3) -0.028(2) 0.0058(19)
C38 0.0277(18) 0.070(3) 0.073(3) -0.046(2) -0.0045(18) -0.0140(19)
C33 0.0371(19) 0.062(2) 0.052(2) -0.039(2) 0.0122(16) -0.0228(19)
C28 0.0266(15) 0.0409(18) 0.0288(15) -0.0193(14) -0.0004(12) -0.0080(14)
C16 0.047(2) 0.094(4) 0.076(3) -0.065(3) 0.029(2) -0.044(3)
C20 0.0344(16) 0.0197(13) 0.0231(14) -0.0052(11) -0.0025(12) -0.0126(13)
C12 0.0185(14) 0.0384(17) 0.0479(19) -0.0271(16) -0.0020(13) -0.0089(13)
C29 0.0403(19) 0.0403(19) 0.0367(18) -0.0179(16) 0.0000(15) -0.0042(16)
C8 0.0236(15) 0.0360(17) 0.0347(17) -0.0098(14) 0.0021(13) -0.0103(14)
C11 0.0226(15) 0.0388(18) 0.0438(19) -0.0168(16) -0.0100(13) -0.0062(14)
C31 0.034(2) 0.101(4) 0.096(4) -0.067(4) 0.012(2) -0.004(3)
C30 0.053(3) 0.052(3) 0.063(3) -0.034(2) -0.003(2) 0.005(2)

loop_
_atom_type_symbol
_atom_type_description
_atom_type_scat_dispersion_real
_atom_type_scat_dispersion_imag
_atom_type_scat_source
C C 0.0181 0.0091 'International Tables Vol C Tables 4.2.6.8 and 6.1.1.4'
H H 0.0000 0.0000 'International Tables Vol C Tables 4.2.6.8 and 6.1.1.4'
N N 0.0311 0.0180 'International Tables Vol C Tables 4.2.6.8 and 6.1.1.4'
P P 0.2955 0.4335 'International Tables Vol C Tables 4.2.6.8 and 6.1.1.4'
Ru Ru 0.0552 3.2960 'International Tables Vol C Tables 4.2.6.8 and 6.1.1.4'

loop_
_geom_angle_atom_site_label_1
_geom_angle_atom_site_label_2
_geom_angle_atom_site_label_3
_geom_angle
P2 Ru1 P4 92.92(3)
P2 Ru1 P3 91.76(3)
P1 Ru1 P4 100.33(3)
P1 Ru1 P2 101.19(3)
P1 Ru1 P3 93.19(3)
P3 Ru1 P4 164.55(3)
N1 Ru1 P4 80.10(7)
N1 Ru1 P2 92.35(7)
N1 Ru1 P1 166.39(7)
N1 Ru1 P3 85.00(7)
N1 Ru1 C1 78.92(10)
C1 Ru1 P4 86.57(8)
C1 Ru1 P2 171.22(8)
C1 Ru1 P1 87.51(8)
C1 Ru1 P3 86.57(8)
C36 P4 Ru1 115.31(10)
C35 P4 Ru1 115.53(11)
C35 P4 C36 99.28(15)
C35 P4 C34 96.90(15)
C34 P4 Ru1 126.21(10)
C34 P4 C36 98.92(15)
C18 P2 Ru1 112.55(10)
C18 P2 C19 98.91(16)
C18 P2 C20 101.71(15)
C19 P2 Ru1 121.56(11)
C19 P2 C20 95.69(14)
C20 P2 Ru1 122.25(10)
C10 P1 Ru1 121.12(12)
C10 P1 C12 99.52(15)
C10 P1 C11 98.22(16)
C12 P1 Ru1 120.68(10)
C12 P1 C11 96.46(16)
C11 P1 Ru1 115.93(11)
C27 P3 Ru1 122.05(11)
C27 P3 C28 99.54(16)
C26 P3 Ru1 117.31(12)
C26 P3 C27 97.64(16)
C26 P3 C28 97.50(16)
C28 P3 Ru1 118.10(10)
Ru1 N1 H1 127(3)
C3 N1 Ru1 117.8(2)
C3 N1 H1 115(3)
N1 C3 C2 116.6(3)
N1 C3 C4 124.4(3)
C2 C3 C4 119.0(3)
C2 C7 H7 119.0
C2 C7 C6 122.0(3)
C6 C7 H7 119.0
C3 C2 C1 117.1(2)
C7 C2 C3 119.7(3)
C7 C2 C1 123.2(3)
C7 C6 C9 120.4(3)
C7 C6 C5 118.0(3)
C5 C6 C9 121.6(3)
C22 C21 H21 119.1
C20 C21 H21 119.1
C20 C21 C22 121.8(3)
Ru1 C1 H1A 109.8
Ru1 C1 H1B 109.8
C2 C1 Ru1 109.42(19)
C2 C1 H1A 109.8
C2 C1 H1B 109.8
H1A C1 H1B 108.2
C21 C22 H22 120.4
C23 C22 C21 119.2(4)
C23 C22 H22 120.4
C14 C15 H15 120.3
C14 C15 C16 119.3(4)
C16 C15 H15 120.3
P1 C10 H10A 109.5
P1 C10 H10B 109.5
P1 C10 H10C 109.5
H10A C10 H10B 109.5
H10A C10 H10C 109.5
H10B C10 H10C 109.5
C37 C36 P4 120.1(3)
C41 C36 P4 121.2(3)
C41 C36 C37 118.7(3)
C14 C13 H13 119.5
C14 C13 C12 121.1(4)
C12 C13 H13 119.5
C6 C9 H9A 109.5
C6 C9 H9B 109.5
C6 C9 H9C 109.5
H9A C9 H9B 109.5
H9A C9 H9C 109.5
H9B C9 H9C 109.5
C6 C5 H5 118.8
C6 C5 C4 122.4(3)
C4 C5 H5 118.8
C16 C17 H17 119.3
C12 C17 H17 119.3
C12 C17 C16 121.4(4)
P4 C35 H35A 109.5
P4 C35 H35B 109.5
P4 C35 H35C 109.5
H35A C35 H35B 109.5
H35A C35 H35C 109.5
H35B C35 H35C 109.5
C15 C14 H14 119.7
C13 C14 C15 120.5(4)
C13 C14 H14 119.7
P3 C27 H27A 109.5
P3 C27 H27B 109.5
P3 C27 H27C 109.5
H27A C27 H27B 109.5
H27A C27 H27C 109.5
H27B C27 H27C 109.5
P2 C18 H18A 109.5
P2 C18 H18B 109.5
P2 C18 H18C 109.5
H18A C18 H18B 109.5
H18A C18 H18C 109.5
H18B C18 H18C 109.5
C3 C4 C8 120.3(3)
C5 C4 C3 118.8(3)
C5 C4 C8 120.9(3)
C41 C40 H40 120.3
C41 C40 C39 119.3(4)
C39 C40 H40 120.3
C33 C32 H32 120.0
C33 C32 C31 120.0(5)
C31 C32 H32 120.0
P4 C34 H34A 109.5
P4 C34 H34B 109.5
P4 C34 H34C 109.5
H34A C34 H34B 109.5
H34A C34 H34C 109.5
H34B C34 H34C 109.5
C22 C23 H23 120.1
C24 C23 C22 119.7(3)
C24 C23 H23 120.1
C23 C24 H24 119.6
C23 C24 C25 120.7(3)
C25 C24 H24 119.6
C24 C25 H25 119.8
C20 C25 C24 120.4(4)
C20 C25 H25 119.8
P3 C26 H26A 109.5
P3 C26 H26B 109.5
P3 C26 H26C 109.5
H26A C26 H26B 109.5
H26A C26 H26C 109.5
H26B C26 H26C 109.5
C36 C37 H37 119.7
C38 C37 C36 120.5(4)
C38 C37 H37 119.7
C36 C41 C40 121.0(4)
C36 C41 H41 119.5
C40 C41 H41 119.5
P2 C19 H19A 109.5
P2 C19 H19B 109.5
P2 C19 H19C 109.5
H19A C19 H19B 109.5
H19A C19 H19C 109.5
H19B C19 H19C 109.5
C40 C39 H39 119.8
C38 C39 C40 120.5(3)
C38 C39 H39 119.8
C37 C38 H38 120.0
C39 C38 C37 120.0(4)
C39 C38 H38 120.0
C32 C33 H33 119.4
C32 C33 C28 121.1(4)
C28 C33 H33 119.4
C33 C28 P3 119.1(3)
C33 C28 C29 118.2(3)
C29 C28 P3 122.6(3)
C15 C16 C17 119.5(4)
C15 C16 H16 120.2
C17 C16 H16 120.2
C21 C20 P2 118.5(2)
C21 C20 C25 118.1(3)
C25 C20 P2 123.4(3)
C13 C12 P1 118.9(3)
C17 C12 P1 122.9(3)
C17 C12 C13 118.2(3)
C28 C29 H29 119.8
C30 C29 C28 120.3(4)
C30 C29 H29 119.8
C4 C8 H8A 109.5
C4 C8 H8B 109.5
C4 C8 H8C 109.5
H8A C8 H8B 109.5
H8A C8 H8C 109.5
H8B C8 H8C 109.5
P1 C11 H11A 109.5
P1 C11 H11B 109.5
P1 C11 H11C 109.5
H11A C11 H11B 109.5
H11A C11 H11C 109.5
H11B C11 H11C 109.5
C32 C31 H31 120.2
C30 C31 C32 119.5(4)
C30 C31 H31 120.2
C29 C30 H30 119.6
C31 C30 C29 120.9(5)
C31 C30 H30 119.6
H5AA C5AA H5AB 109.5
H5AA C5AA H5AC 109.5
H5AB C5AA H5AC 109.5
C0AA C5AA H5AA 106.0
C0AA C5AA H5AB 110.5
C0AA C5AA H5AC 111.8
H9AA C9AA H9AB 109.5
C1BA C9AA H9AA 106.1
C1BA C9AA H9AB 105.0
C1BA C9AA C2AA 125.1(14)
C2AA C9AA H9AA 105.8
C2AA C9AA H9AB 104.8
C9AA C1BA H1BA 112.1
C9AA C1BA H1BB 112.0
C9AA C1BA C1AA 94.3(10)
H1BA C1BA H1BB 110.2
C1AA C1BA H1BA 112.5
C1AA C1BA H1BB 114.8
H6AA C6AA H6AB 109.5
H6AA C6AA H6AC 109.5
H6AB C6AA H6AC 109.5
C4AA C6AA H6AA 102.4
C4AA C6AA H6AB 112.7
C4AA C6AA H6AC 113.0
H7AA C7AA H7AB 109.5
H7AA C7AA H7AC 109.5
H7AB C7AA H7AC 109.5
C2AA C7AA H7AA 109.6
C2AA C7AA H7AB 109.5
C2AA C7AA H7AC 109.4
C5AA C0AA H0AA 102.7
C5AA C0AA H0AB 102.2
C5AA C0AA C8AA 136.8(18)
H0AA C0AA H0AB 109.5
C8AA C0AA H0AA 102.7
C8AA C0AA H0AB 101.4
C0AA C8AA H8AA 92.7
C0AA C8AA H8AB 92.7
H8AA C8AA H8AB 109.5
C4AA C8AA C0AA 168(2)
C4AA C8AA H8AA 91.1
C4AA C8AA H8AB 96.9
C9AA C2AA C7AA 127.7(14)
C9AA C2AA H2AA 105.2
C9AA C2AA H2AB 103.6
C7AA C2AA H2AA 105.2
C7AA C2AA H2AB 105.0
H2AA C2AA H2AB 109.5
C6AA C4AA C8AA 175.0(18)
C6AA C4AA H4AA 88.3
C6AA C4AA H4AB 91.6
C8AA C4AA H4AA 88.8
C8AA C4AA H4AB 93.2
H4AA C4AA H4AB 109.5
C1BA C1AA H1AA 111.0
C1BA C1AA H1AB 110.3
C1BA C1AA H1AC 107.1
H1AA C1AA H1AB 109.5
H1AA C1AA H1AC 109.5
H1AB C1AA H1AC 109.5

loop_
_geom_bond_atom_site_label_1
_geom_bond_atom_site_label_2
_geom_bond_distance
Ru1 P4 2.3992(7)
Ru1 P2 2.3514(7)
Ru1 P1 2.3015(7)
Ru1 P3 2.3614(8)
Ru1 N1 2.106(2)
Ru1 C1 2.177(3)
P4 C36 1.844(3)
P4 C35 1.831(3)
P4 C34 1.839(3)
P2 C18 1.837(3)
P2 C19 1.843(3)
P2 C20 1.852(3)
P1 C10 1.835(3)
P1 C12 1.850(3)
P1 C11 1.855(3)
P3 C27 1.844(3)
P3 C26 1.835(3)
P3 C28 1.849(3)
N1 H1 0.79(4)
N1 C3 1.364(4)
C3 C2 1.417(4)
C3 C4 1.423(4)
C7 H7 0.9500
C7 C2 1.390(4)
C7 C6 1.392(4)
C2 C1 1.520(4)
C6 C9 1.515(4)
C6 C5 1.395(5)
C21 H21 0.9500
C21 C22 1.391(5)
C21 C20 1.383(5)
C1 H1A 0.9900
C1 H1B 0.9900
C22 H22 0.9500
C22 C23 1.391(6)
C15 H15 0.9500
C15 C14 1.392(7)
C15 C16 1.394(7)
C10 H10A 0.9800
C10 H10B 0.9800
C10 H10C 0.9800
C36 C37 1.406(5)
C36 C41 1.389(5)
C13 H13 0.9500
C13 C14 1.385(6)
C13 C12 1.400(5)
C9 H9A 0.9800
C9 H9B 0.9800
C9 H9C 0.9800
C5 H5 0.9500
C5 C4 1.397(4)
C17 H17 0.9500
C17 C16 1.406(5)
C17 C12 1.385(5)
C35 H35A 0.9800
C35 H35B 0.9800
C35 H35C 0.9800
C14 H14 0.9500
C27 H27A 0.9800
C27 H27B 0.9800
C27 H27C 0.9800
C18 H18A 0.9800
C18 H18B 0.9800
C18 H18C 0.9800
C4 C8 1.505(4)
C40 H40 0.9500
C40 C41 1.396(5)
C40 C39 1.400(7)
C32 H32 0.9500
C32 C33 1.378(6)
C32 C31 1.397(8)
C34 H34A 0.9800
C34 H34B 0.9800
C34 H34C 0.9800
C23 H23 0.9500
C23 C24 1.368(6)
C24 H24 0.9500
C24 C25 1.398(5)
C25 H25 0.9500
C25 C20 1.391(4)
C26 H26A 0.9800
C26 H26B 0.9800
C26 H26C 0.9800
C37 H37 0.9500
C37 C38 1.394(5)
C41 H41 0.9500
C19 H19A 0.9800
C19 H19B 0.9800
C19 H19C 0.9800
C39 H39 0.9500
C39 C38 1.376(7)
C38 H38 0.9500
C33 H33 0.9500
C33 C28 1.392(5)
C28 C29 1.402(5)
C16 H16 0.9500
C29 H29 0.9500
C29 C30 1.385(6)
C8 H8A 0.9800
C8 H8B 0.9800
C8 H8C 0.9800
C11 H11A 0.9800
C11 H11B 0.9800
C11 H11C 0.9800
C31 H31 0.9500
C31 C30 1.368(8)
C30 H30 0.9500
C5AA H5AA 0.9801
C5AA H5AB 0.9800
C5AA H5AC 0.9801
C5AA C0AA 1.467(11)
C9AA H9AA 0.9899
C9AA H9AB 0.9901
C9AA C1BA 1.438(14)
C9AA C2AA 1.473(14)
C1BA H1BA 0.9900
C1BA H1BB 0.9898
C1BA C1AA 1.609(16)
C6AA H6AA 0.9799
C6AA H6AB 0.9800
C6AA H6AC 0.9801
C6AA C4AA 1.481(14)
C7AA H7AA 0.9801
C7AA H7AB 0.9800
C7AA H7AC 0.9799
C7AA C2AA 1.598(15)
C0AA H0AA 0.9900
C0AA H0AB 0.9900
C0AA C8AA 1.599(15)
C8AA H8AA 0.9899
C8AA H8AB 0.9899
C8AA C4AA 1.588(15)
C2AA H2AA 0.9900
C2AA H2AB 0.9899
C4AA H4AA 0.9901
C4AA H4AB 0.9899
C1AA H1AA 0.9802
C1AA H1AB 0.9799
C1AA H1AC 0.9799
